data_4110808
loop_
_publ_author_name
'Jay S. Siegel'
'Kim K. Baldridge'
'Anthony Linden'
'Reto Dorta'

_publ_section_title
;
 d8 Rhodium and Iridium Complexes of Corannulene
;
_journal_name_full 'Journal of the American Chemical Society'
_journal_page_first 10644
_journal_page_last 10645
_journal_paper_doi 10.1021/ja062110x
_journal_volume 128
_journal_year 2006
_chemical_formula_moiety 'C31 H40 Cl2 F6 P Rh'
_chemical_formula_sum 'C31 H40 Cl2 F6 P Rh'
_chemical_formula_weight 731.43
_chemical_name_systematic
; 
 ? 
;
_space_group_IT_number 2
_symmetry_cell_setting triclinic
_symmetry_Int_Tables_number 2
_symmetry_space_group_name_Hall '-P 1'
_symmetry_space_group_name_H-M 'P -1'
_atom_sites_solution_hydrogens geom
_atom_sites_solution_primary direct
_atom_sites_solution_secondary difmap
_audit_creation_date 05-09-09
_audit_creation_method SHELXL-97
_cell_angle_alpha 63.488(2)
_cell_angle_beta 64.546(3)
_cell_angle_gamma 75.837(3)
_cell_formula_units_Z 2
_cell_length_a 12.2377(6)
_cell_length_b 12.2629(6)
_cell_length_c 12.6562(7)
_cell_measurement_reflns_used 112993
_cell_measurement_temperature 160(1)
_cell_measurement_theta_max 27.5
_cell_measurement_theta_min 2.0
_cell_volume 1531.32(14)
_computing_cell_refinement 'DENZO-SMN (Otwinowski & Minor, 1997)'
_computing_data_collection 'COLLECT (Nonius, 2000)'
_computing_data_reduction 'DENZO-SMN and SCALEPACK (Otwinowski & Minor, 1997)'
_computing_molecular_graphics 'ORTEPII (Johnson, 1976)'
_computing_publication_material 'SHELXL97 and PLATON (Spek, 2005)'
_computing_structure_refinement 'SHELXL97 (Sheldrick, 1997)'
_computing_structure_solution 'SIR92 (Altomare et al., 1994)'
_diffrn_ambient_temperature 160(1)
_diffrn_detector '65 mm CCD camera on \k goniostat'
_diffrn_detector_area_resol_mean 9
_diffrn_measured_fraction_theta_full 0.988
_diffrn_measured_fraction_theta_max 0.988
_diffrn_measurement_device_type 'Nonius KappaCCD area-detector diffractometer'
_diffrn_measurement_method '\f and \w scans with \k offsets'
_diffrn_radiation_monochromator 'horizontally mounted graphite crystal'
_diffrn_radiation_source 'Nonius FR590 sealed tube generator'
_diffrn_radiation_type 'Mo K\a'
_diffrn_radiation_wavelength 0.71073
_diffrn_reflns_av_R_equivalents 0.0835
_diffrn_reflns_av_sigmaI/netI 0.0615
_diffrn_reflns_limit_h_max 15
_diffrn_reflns_limit_h_min -15
_diffrn_reflns_limit_k_max 15
_diffrn_reflns_limit_k_min -15
_diffrn_reflns_limit_l_max 16
_diffrn_reflns_limit_l_min -16
_diffrn_reflns_number 29825
_diffrn_reflns_theta_full 27.50
_diffrn_reflns_theta_max 27.50
_diffrn_reflns_theta_min 2.10
_diffrn_standards_decay_% 0
_diffrn_standards_number 0
_exptl_absorpt_coefficient_mu 0.840
_exptl_absorpt_correction_T_max 0.970
_exptl_absorpt_correction_T_min 0.731
_exptl_absorpt_correction_type multi-scan
_exptl_absorpt_process_details '(Blessing, 1995)'
_exptl_crystal_colour orange
_exptl_crystal_density_diffrn 1.586
_exptl_crystal_description plate
_exptl_crystal_F_000 748
_exptl_crystal_size_max 0.25
_exptl_crystal_size_mid 0.15
_exptl_crystal_size_min 0.05
_refine_diff_density_max 1.375
_refine_diff_density_min -1.065
_refine_diff_density_rms 0.138
_refine_ls_extinction_coef 0.0036(8)
_refine_ls_extinction_expression Fc^*^=kFc[1+0.001xFc^2^\l^3^/sin(2\q)]^-1/4^
_refine_ls_extinction_method SHELXL
_refine_ls_goodness_of_fit_ref 1.077
_refine_ls_hydrogen_treatment constr
_refine_ls_matrix_type full
_refine_ls_number_parameters 371
_refine_ls_number_reflns 6937
_refine_ls_number_restraints 0
_refine_ls_restrained_S_all 1.077
_refine_ls_R_factor_all 0.0774
_refine_ls_R_factor_gt 0.0563
_refine_ls_shift/su_max 0.001
_refine_ls_shift/su_mean 0.000
_refine_ls_structure_factor_coef Fsqd
_refine_ls_weighting_details 'w=1/[\s^2^(Fo^2^)+(0.0508P)^2^+3.8459P] where P=(Fo^2^+2Fc^2^)/3'
_refine_ls_weighting_scheme calc
_refine_ls_wR_factor_gt 0.1242
_refine_ls_wR_factor_ref 0.1350
_reflns_number_gt 5635
_reflns_number_total 6939
_reflns_threshold_expression 'I > 2\s(I)'
_cod_data_source_file ja062110xsi20060328_075658.cif
_cod_data_source_block Complex7
_cod_original_sg_symbol_H-M 'P -1 '
_cod_database_code 4110808

loop_
_symmetry_equiv_pos_as_xyz
'x, y, z'
'-x, -y, -z'

loop_
_atom_site_label
_atom_site_type_symbol
_atom_site_fract_x
_atom_site_fract_y
_atom_site_fract_z
_atom_site_U_iso_or_equiv
_atom_site_adp_type
_atom_site_occupancy
_atom_site_symmetry_multiplicity
_atom_site_calc_flag
_atom_site_refinement_flags
Rh1 Rh 0.30785(3) 0.21957(3) 0.27292(3) 0.02589(12) Uani 1 1 d .
C1 C 0.1245(4) 0.2296(4) 0.4285(4) 0.0290(9) Uani 1 1 d .
H1 H 0.0526 0.2292 0.4175 0.035 Uiso 1 1 calc R
C2 C 0.1846(4) 0.1174(4) 0.4792(4) 0.0324(9) Uani 1 1 d .
H2 H 0.1482 0.0430 0.5126 0.039 Uiso 1 1 calc R
C3 C 0.2991(4) 0.1165(4) 0.4798(4) 0.0313(9) Uani 1 1 d .
H3 H 0.3412 0.0416 0.5140 0.038 Uiso 1 1 calc R
C4 C 0.3500(4) 0.2274(4) 0.4295(4) 0.0317(9) Uani 1 1 d .
H4 H 0.4321 0.2265 0.4184 0.038 Uiso 1 1 calc R
C5 C 0.2835(4) 0.3420(4) 0.3941(4) 0.0300(9) Uani 1 1 d .
C6 C 0.1669(4) 0.3447(4) 0.3927(4) 0.0283(9) Uani 1 1 d .
C7 C -0.0195(4) 0.4702(4) 0.3576(4) 0.0345(10) Uani 1 1 d .
H7 H -0.0549 0.3991 0.3778 0.041 Uiso 1 1 calc R
C8 C -0.0828(4) 0.5818(5) 0.3281(4) 0.0399(11) Uani 1 1 d .
H8 H -0.1610 0.5873 0.3270 0.048 Uiso 1 1 calc R
C9 C -0.0334(5) 0.6872(4) 0.2999(4) 0.0422(11) Uani 1 1 d .
H9 H -0.0784 0.7638 0.2810 0.051 Uiso 1 1 calc R
C10 C 0.0803(5) 0.6794(4) 0.2997(4) 0.0398(11) Uani 1 1 d .
H10 H 0.1140 0.7513 0.2798 0.048 Uiso 1 1 calc R
C11 C 0.1478(4) 0.5669(4) 0.3283(4) 0.0325(9) Uani 1 1 d .
C12 C 0.0973(4) 0.4600(4) 0.3581(4) 0.0303(9) Uani 1 1 d .
C13 C 0.2661(4) 0.5606(4) 0.3291(4) 0.0355(10) Uani 1 1 d .
H13 H 0.2989 0.6336 0.3076 0.043 Uiso 1 1 calc R
C14 C 0.3314(4) 0.4539(4) 0.3596(4) 0.0347(10) Uani 1 1 d .
H14 H 0.4099 0.4525 0.3584 0.042 Uiso 1 1 calc R
C15 C 0.2387(4) 0.2606(4) 0.1267(4) 0.0290(9) Uani 1 1 d .
H15 H 0.3017 0.2901 0.0390 0.035 Uiso 1 1 calc R
C16 C 0.2474(4) 0.1344(4) 0.1903(4) 0.0311(9) Uani 1 1 d .
H16 H 0.3164 0.0945 0.1378 0.037 Uiso 1 1 calc R
C17 C 0.1416(4) 0.0544(4) 0.2766(4) 0.0315(9) Uani 1 1 d .
H171 H 0.0742 0.0987 0.3239 0.038 Uiso 1 1 calc R
H172 H 0.1663 -0.0203 0.3392 0.038 Uiso 1 1 calc R
C18 C 0.0978(4) 0.0185(4) 0.1998(5) 0.0354(10) Uani 1 1 d .
H181 H 0.1695 -0.0110 0.1409 0.042 Uiso 1 1 calc R
H182 H 0.0455 -0.0508 0.2596 0.042 Uiso 1 1 calc R
C19 C 0.0275(4) 0.1190(4) 0.1224(4) 0.0363(10) Uani 1 1 d .
H191 H -0.0393 0.1540 0.1800 0.044 Uiso 1 1 calc R
H192 H -0.0098 0.0805 0.0930 0.044 Uiso 1 1 calc R
C20 C 0.0994(4) 0.2248(4) 0.0060(4) 0.0381(10) Uani 1 1 d .
H201 H 0.1865 0.1972 -0.0198 0.046 Uiso 1 1 calc R
H202 H 0.0741 0.2432 -0.0650 0.046 Uiso 1 1 calc R
C21 C 0.0849(4) 0.3430(4) 0.0252(4) 0.0349(10) Uani 1 1 d .
H211 H -0.0003 0.3762 0.0402 0.042 Uiso 1 1 calc R
H212 H 0.1367 0.4033 -0.0545 0.042 Uiso 1 1 calc R
C22 C 0.1171(4) 0.3310(4) 0.1352(4) 0.0307(9) Uani 1 1 d .
H221 H 0.1206 0.4131 0.1300 0.037 Uiso 1 1 calc R
H222 H 0.0539 0.2877 0.2176 0.037 Uiso 1 1 calc R
C23 C 0.4786(3) 0.2867(4) 0.1169(4) 0.0304(9) Uani 1 1 d .
H23 H 0.4731 0.3187 0.0314 0.036 Uiso 1 1 calc R
C24 C 0.4900(3) 0.1594(4) 0.1714(4) 0.0315(9) Uani 1 1 d .
H24 H 0.4906 0.1212 0.1159 0.038 Uiso 1 1 calc R
C25 C 0.5726(4) 0.0901(4) 0.2430(4) 0.0345(10) Uani 1 1 d .
H251 H 0.5380 0.0120 0.3100 0.041 Uiso 1 1 calc R
H252 H 0.5804 0.1382 0.2844 0.041 Uiso 1 1 calc R
C26 C 0.6987(4) 0.0644(4) 0.1506(5) 0.0395(11) Uani 1 1 d .
H261 H 0.7558 0.0331 0.1959 0.047 Uiso 1 1 calc R
H262 H 0.6927 -0.0013 0.1286 0.047 Uiso 1 1 calc R
C27 C 0.7532(4) 0.1731(4) 0.0269(5) 0.0388(11) Uani 1 1 d .
H271 H 0.8338 0.1450 -0.0226 0.047 Uiso 1 1 calc R
H272 H 0.7012 0.1974 -0.0232 0.047 Uiso 1 1 calc R
C28 C 0.7684(4) 0.2869(4) 0.0389(4) 0.0330(10) Uani 1 1 d .
H281 H 0.8480 0.3185 -0.0251 0.040 Uiso 1 1 calc R
H282 H 0.7714 0.2615 0.1237 0.040 Uiso 1 1 calc R
C29 C 0.6712(4) 0.3926(4) 0.0225(4) 0.0341(10) Uani 1 1 d .
H291 H 0.6640 0.4146 -0.0598 0.041 Uiso 1 1 calc R
H292 H 0.6995 0.4643 0.0175 0.041 Uiso 1 1 calc R
C30 C 0.5438(4) 0.3680(4) 0.1276(4) 0.0300(9) Uani 1 1 d .
H301 H 0.5515 0.3291 0.2117 0.036 Uiso 1 1 calc R
H302 H 0.4954 0.4466 0.1219 0.036 Uiso 1 1 calc R
Cl1 Cl 0.39014(14) 0.39264(14) 0.74308(19) 0.0750(5) Uani 1 1 d .
Cl2 Cl 0.50561(16) 0.15903(16) 0.86121(15) 0.0700(4) Uani 1 1 d .
C31 C 0.4466(6) 0.2480(6) 0.7424(6) 0.0638(16) Uani 1 1 d .
H311 H 0.5111 0.2567 0.6586 0.077 Uiso 1 1 calc R
H312 H 0.3807 0.2053 0.7542 0.077 Uiso 1 1 calc R
P1 P 0.27196(10) 0.75164(11) 0.57654(11) 0.0320(3) Uani 1 1 d .
F1 F 0.3353(2) 0.8591(3) 0.4430(2) 0.0440(7) Uani 1 1 d .
F2 F 0.4016(3) 0.6977(3) 0.5852(3) 0.0575(8) Uani 1 1 d .
F3 F 0.2836(3) 0.6691(3) 0.5052(3) 0.0542(8) Uani 1 1 d .
F4 F 0.2079(3) 0.6469(3) 0.7095(3) 0.0499(7) Uani 1 1 d .
F5 F 0.1420(2) 0.8086(3) 0.5669(3) 0.0529(8) Uani 1 1 d .
F6 F 0.2601(3) 0.8375(3) 0.6465(3) 0.0518(8) Uani 1 1 d .

loop_
_atom_site_aniso_label
_atom_site_aniso_U_11
_atom_site_aniso_U_22
_atom_site_aniso_U_33
_atom_site_aniso_U_23
_atom_site_aniso_U_13
_atom_site_aniso_U_12
Rh1 0.02155(17) 0.02604(18) 0.02874(19) -0.00808(13) -0.00878(13) -0.00546(12)
C1 0.0231(19) 0.032(2) 0.027(2) -0.0106(18) -0.0033(16) -0.0070(16)
C2 0.030(2) 0.032(2) 0.028(2) -0.0036(18) -0.0080(17) -0.0110(18)
C3 0.032(2) 0.034(2) 0.027(2) -0.0096(18) -0.0098(17) -0.0059(18)
C4 0.024(2) 0.039(2) 0.033(2) -0.0154(19) -0.0091(17) -0.0050(17)
C5 0.026(2) 0.036(2) 0.028(2) -0.0133(18) -0.0058(16) -0.0078(17)
C6 0.0254(19) 0.032(2) 0.024(2) -0.0088(17) -0.0041(16) -0.0103(16)
C7 0.032(2) 0.037(2) 0.034(2) -0.016(2) -0.0079(18) -0.0055(18)
C8 0.036(2) 0.047(3) 0.034(2) -0.016(2) -0.013(2) 0.003(2)
C9 0.052(3) 0.035(3) 0.032(2) -0.013(2) -0.014(2) 0.008(2)
C10 0.052(3) 0.030(2) 0.030(2) -0.0106(19) -0.008(2) -0.004(2)
C11 0.038(2) 0.032(2) 0.025(2) -0.0124(18) -0.0052(17) -0.0075(18)
C12 0.029(2) 0.034(2) 0.025(2) -0.0115(18) -0.0057(17) -0.0070(17)
C13 0.038(2) 0.034(2) 0.035(2) -0.015(2) -0.0049(19) -0.0152(19)
C14 0.030(2) 0.042(3) 0.035(2) -0.018(2) -0.0058(18) -0.0142(19)
C15 0.028(2) 0.037(2) 0.024(2) -0.0107(18) -0.0095(16) -0.0085(17)
C16 0.026(2) 0.037(2) 0.040(2) -0.021(2) -0.0147(18) -0.0013(17)
C17 0.033(2) 0.025(2) 0.037(2) -0.0096(18) -0.0146(18) -0.0050(17)
C18 0.032(2) 0.033(2) 0.048(3) -0.018(2) -0.016(2) -0.0055(18)
C19 0.028(2) 0.042(3) 0.046(3) -0.018(2) -0.0169(19) -0.0064(19)
C20 0.036(2) 0.045(3) 0.037(2) -0.015(2) -0.018(2) -0.002(2)
C21 0.032(2) 0.036(2) 0.033(2) -0.0067(19) -0.0152(19) -0.0061(18)
C22 0.031(2) 0.027(2) 0.034(2) -0.0056(18) -0.0164(18) -0.0045(17)
C23 0.0188(18) 0.036(2) 0.029(2) -0.0077(18) -0.0059(16) -0.0046(16)
C24 0.0188(18) 0.040(2) 0.036(2) -0.019(2) -0.0064(17) -0.0023(17)
C25 0.025(2) 0.030(2) 0.043(3) -0.0079(19) -0.0133(18) -0.0030(17)
C26 0.023(2) 0.036(2) 0.053(3) -0.016(2) -0.010(2) -0.0024(18)
C27 0.023(2) 0.047(3) 0.046(3) -0.022(2) -0.0097(19) -0.0016(19)
C28 0.0206(19) 0.041(2) 0.034(2) -0.0115(19) -0.0068(17) -0.0078(17)
C29 0.025(2) 0.031(2) 0.037(2) -0.0043(19) -0.0091(18) -0.0083(17)
C30 0.0233(19) 0.028(2) 0.033(2) -0.0072(18) -0.0087(17) -0.0048(16)
Cl1 0.0539(9) 0.0496(8) 0.1012(13) -0.0229(9) -0.0159(8) -0.0072(7)
Cl2 0.0789(11) 0.0658(10) 0.0582(9) -0.0242(8) -0.0218(8) 0.0007(8)
C31 0.064(4) 0.056(4) 0.060(4) -0.025(3) -0.013(3) 0.000(3)
P1 0.0270(5) 0.0342(6) 0.0349(6) -0.0112(5) -0.0110(5) -0.0075(4)
F1 0.0396(15) 0.0444(16) 0.0358(15) -0.0086(12) -0.0059(12) -0.0119(12)
F2 0.0378(16) 0.0539(19) 0.081(2) -0.0174(17) -0.0308(16) -0.0034(14)
F3 0.0599(19) 0.0568(19) 0.0597(19) -0.0350(16) -0.0158(15) -0.0141(15)
F4 0.0549(18) 0.0382(15) 0.0439(16) -0.0040(13) -0.0137(14) -0.0149(13)
F5 0.0299(14) 0.0546(18) 0.064(2) -0.0127(15) -0.0184(13) -0.0043(13)
F6 0.074(2) 0.0429(16) 0.0427(16) -0.0170(13) -0.0171(15) -0.0182(15)

loop_
_atom_type_symbol
_atom_type_description
_atom_type_number_in_cell
_atom_type_scat_dispersion_real
_atom_type_scat_dispersion_imag
_atom_type_scat_source
C C 62 0.0033 0.0016
; International Tables for Crystallography (1992). 
Vol. C, Tables 4.2.6.8 and 6.1.1.4
;
H H 80 0.0000 0.0000
; International Tables for Crystallography (1992). 
Vol. C, Tables 4.2.6.8 and 6.1.1.4
;
Cl Cl 4 0.1484 0.1585
; International Tables for Crystallography (1992). 
Vol. C, Tables 4.2.6.8 and 6.1.1.4
;
F F 12 0.0171 0.0103
; International Tables for Crystallography (1992). 
Vol. C, Tables 4.2.6.8 and 6.1.1.4
;
P P 2 0.1023 0.0942
; International Tables for Crystallography (1992). 
Vol. C, Tables 4.2.6.8 and 6.1.1.4
;
Rh Rh 2 -1.1178 0.9187
; International Tables for Crystallography (1992). 
Vol. C, Tables 4.2.6.8 and 6.1.1.4
;

loop_
_geom_angle_atom_site_label_1
_geom_angle_atom_site_label_2
_geom_angle_atom_site_label_3
_geom_angle
C15 Rh1 C24 95.32(16)
C15 Rh1 C16 37.31(16)
C24 Rh1 C16 85.42(16)
C15 Rh1 C23 86.13(16)
C24 Rh1 C23 37.28(16)
C16 Rh1 C23 99.64(16)
C15 Rh1 C1 96.69(15)
C24 Rh1 C1 162.57(16)
C16 Rh1 C1 96.58(15)
C23 Rh1 C1 156.42(16)
C15 Rh1 C4 163.62(16)
C24 Rh1 C4 96.90(16)
C16 Rh1 C4 154.93(16)
C23 Rh1 C4 97.06(15)
C1 Rh1 C4 74.08(15)
C15 Rh1 C2 116.72(15)
C24 Rh1 C2 126.96(16)
C16 Rh1 C2 95.47(16)
C23 Rh1 C2 156.04(16)
C1 Rh1 C2 35.67(15)
C4 Rh1 C2 63.22(15)
C15 Rh1 C3 150.92(15)
C24 Rh1 C3 100.42(16)
C16 Rh1 C3 119.73(16)
C23 Rh1 C3 120.76(15)
C1 Rh1 C3 63.53(15)
C4 Rh1 C3 35.25(15)
C2 Rh1 C3 35.41(15)
C15 Rh1 C5 129.19(16)
C24 Rh1 C5 118.84(15)
C16 Rh1 C5 155.56(15)
C23 Rh1 C5 98.90(15)
C1 Rh1 C5 61.33(14)
C4 Rh1 C5 34.47(15)
C2 Rh1 C5 72.92(15)
C3 Rh1 C5 62.02(15)
C15 Rh1 C6 103.00(15)
C24 Rh1 C6 151.50(15)
C16 Rh1 C6 122.14(14)
C23 Rh1 C6 121.88(15)
C1 Rh1 C6 34.67(13)
C4 Rh1 C6 61.70(14)
C2 Rh1 C6 62.65(15)
C3 Rh1 C6 73.44(15)
C5 Rh1 C6 33.43(13)
C2 C1 C6 122.9(4)
C2 C1 Rh1 72.8(2)
C6 C1 Rh1 80.3(2)
C2 C1 H1 118.6
C6 C1 H1 118.6
Rh1 C1 H1 119.1
C3 C2 C1 119.1(4)
C3 C2 Rh1 72.8(2)
C1 C2 Rh1 71.6(2)
C3 C2 H2 120.4
C1 C2 H2 120.4
Rh1 C2 H2 127.2
C4 C3 C2 118.9(4)
C4 C3 Rh1 71.9(2)
C2 C3 Rh1 71.8(2)
C4 C3 H3 120.5
C2 C3 H3 120.5
Rh1 C3 H3 127.8
C3 C4 C5 122.3(4)
C3 C4 Rh1 72.9(2)
C5 C4 Rh1 79.7(3)
C3 C4 H4 118.8
C5 C4 H4 118.8
Rh1 C4 H4 119.4
C4 C5 C6 118.9(4)
C4 C5 C14 121.4(4)
C6 C5 C14 119.6(4)
C4 C5 Rh1 65.8(2)
C6 C5 Rh1 73.5(2)
C14 C5 Rh1 133.0(3)
C5 C6 C1 116.7(4)
C5 C6 C12 119.8(4)
C1 C6 C12 123.5(4)
C5 C6 Rh1 73.1(2)
C1 C6 Rh1 65.0(2)
C12 C6 Rh1 133.7(3)
C8 C7 C12 120.6(4)
C8 C7 H7 119.7
C12 C7 H7 119.7
C7 C8 C9 120.8(5)
C7 C8 H8 119.6
C9 C8 H8 119.6
C10 C9 C8 119.5(4)
C10 C9 H9 120.2
C8 C9 H9 120.2
C9 C10 C11 121.1(5)
C9 C10 H10 119.5
C11 C10 H10 119.5
C10 C11 C12 119.3(4)
C10 C11 C13 120.2(4)
C12 C11 C13 120.5(4)
C7 C12 C11 118.6(4)
C7 C12 C6 123.4(4)
C11 C12 C6 118.0(4)
C14 C13 C11 121.6(4)
C14 C13 H13 119.2
C11 C13 H13 119.2
C13 C14 C5 120.5(4)
C13 C14 H14 119.8
C5 C14 H14 119.8
C16 C15 C22 121.4(4)
C16 C15 Rh1 71.8(2)
C22 C15 Rh1 118.9(3)
C16 C15 H15 112.9
C22 C15 H15 112.9
Rh1 C15 H15 112.9
C15 C16 C17 125.5(4)
C15 C16 Rh1 70.9(2)
C17 C16 Rh1 117.7(3)
C15 C16 H16 112.2
C17 C16 H16 112.2
Rh1 C16 H16 112.2
C16 C17 C18 110.9(4)
C16 C17 H171 109.5
C18 C17 H171 109.5
C16 C17 H172 109.5
C18 C17 H172 109.5
H171 C17 H172 108.0
C19 C18 C17 116.3(4)
C19 C18 H181 108.2
C17 C18 H181 108.2
C19 C18 H182 108.2
C17 C18 H182 108.2
H181 C18 H182 107.4
C18 C19 C20 117.1(4)
C18 C19 H191 108.0
C20 C19 H191 108.0
C18 C19 H192 108.0
C20 C19 H192 108.0
H191 C19 H192 107.3
C21 C20 C19 115.5(4)
C21 C20 H201 108.4
C19 C20 H201 108.4
C21 C20 H202 108.4
C19 C20 H202 108.4
H201 C20 H202 107.5
C20 C21 C22 115.7(4)
C20 C21 H211 108.4
C22 C21 H211 108.4
C20 C21 H212 108.4
C22 C21 H212 108.4
H211 C21 H212 107.4
C15 C22 C21 109.2(4)
C15 C22 H221 109.8
C21 C22 H221 109.8
C15 C22 H222 109.8
C21 C22 H222 109.8
H221 C22 H222 108.3
C24 C23 C30 123.8(4)
C24 C23 Rh1 70.9(2)
C30 C23 Rh1 117.3(3)
C24 C23 H23 112.8
C30 C23 H23 112.8
Rh1 C23 H23 112.8
C23 C24 C25 123.0(4)
C23 C24 Rh1 71.8(2)
C25 C24 Rh1 118.8(3)
C23 C24 H24 112.5
C25 C24 H24 112.5
Rh1 C24 H24 112.5
C24 C25 C26 109.7(4)
C24 C25 H251 109.7
C26 C25 H251 109.7
C24 C25 H252 109.7
C26 C25 H252 109.7
H251 C25 H252 108.2
C27 C26 C25 116.1(4)
C27 C26 H261 108.3
C25 C26 H261 108.3
C27 C26 H262 108.3
C25 C26 H262 108.3
H261 C26 H262 107.4
C28 C27 C26 117.1(4)
C28 C27 H271 108.0
C26 C27 H271 108.0
C28 C27 H272 108.0
C26 C27 H272 108.0
H271 C27 H272 107.3
C27 C28 C29 117.1(4)
C27 C28 H281 108.0
C29 C28 H281 108.0
C27 C28 H282 108.0
C29 C28 H282 108.0
H281 C28 H282 107.3
C28 C29 C30 116.0(3)
C28 C29 H291 108.3
C30 C29 H291 108.3
C28 C29 H292 108.3
C30 C29 H292 108.3
H291 C29 H292 107.4
C23 C30 C29 111.9(4)
C23 C30 H301 109.2
C29 C30 H301 109.2
C23 C30 H302 109.2
C29 C30 H302 109.2
H301 C30 H302 107.9
Cl1 C31 Cl2 112.8(4)
Cl1 C31 H311 109.0
Cl2 C31 H311 109.0
Cl1 C31 H312 109.0
Cl2 C31 H312 109.0
H311 C31 H312 107.8
F3 P1 F4 90.40(17)
F3 P1 F2 90.27(18)
F4 P1 F2 90.70(17)
F3 P1 F6 178.92(18)
F4 P1 F6 90.57(16)
F2 P1 F6 90.21(18)
F3 P1 F5 90.48(18)
F4 P1 F5 90.08(16)
F2 P1 F5 178.91(17)
F6 P1 F5 89.03(18)
F3 P1 F1 90.35(17)
F4 P1 F1 179.07(18)
F2 P1 F1 89.85(16)
F6 P1 F1 88.68(15)
F5 P1 F1 89.36(16)

loop_
_geom_bond_atom_site_label_1
_geom_bond_atom_site_label_2
_geom_bond_distance
Rh1 C15 2.168(4)
Rh1 C24 2.178(4)
Rh1 C16 2.180(4)
Rh1 C23 2.188(4)
Rh1 C1 2.283(4)
Rh1 C4 2.297(4)
Rh1 C2 2.298(4)
Rh1 C3 2.310(4)
Rh1 C5 2.477(4)
Rh1 C6 2.483(4)
C1 C2 1.403(6)
C1 C6 1.433(6)
C1 H1 0.9500
C2 C3 1.401(6)
C2 H2 0.9500
C3 C4 1.395(6)
C3 H3 0.9500
C4 C5 1.425(6)
C4 H4 0.9500
C5 C6 1.427(6)
C5 C14 1.434(6)
C6 C12 1.447(6)
C7 C8 1.373(6)
C7 C12 1.406(6)
C7 H7 0.9500
C8 C9 1.396(7)
C8 H8 0.9500
C9 C10 1.370(7)
C9 H9 0.9500
C10 C11 1.404(6)
C10 H10 0.9500
C11 C12 1.414(6)
C11 C13 1.435(6)
C13 C14 1.342(7)
C13 H13 0.9500
C14 H14 0.9500
C15 C16 1.391(6)
C15 C22 1.513(6)
C15 H15 1.0000
C16 C17 1.510(6)
C16 H16 1.0000
C17 C18 1.540(6)
C17 H171 0.9900
C17 H172 0.9900
C18 C19 1.532(6)
C18 H181 0.9900
C18 H182 0.9900
C19 C20 1.538(6)
C19 H191 0.9900
C19 H192 0.9900
C20 C21 1.530(7)
C20 H201 0.9900
C20 H202 0.9900
C21 C22 1.541(6)
C21 H211 0.9900
C21 H212 0.9900
C22 H221 0.9900
C22 H222 0.9900
C23 C24 1.395(6)
C23 C30 1.501(6)
C23 H23 1.0000
C24 C25 1.498(6)
C24 H24 1.0000
C25 C26 1.546(6)
C25 H251 0.9900
C25 H252 0.9900
C26 C27 1.532(6)
C26 H261 0.9900
C26 H262 0.9900
C27 C28 1.532(6)
C27 H271 0.9900
C27 H272 0.9900
C28 C29 1.535(6)
C28 H281 0.9900
C28 H282 0.9900
C29 C30 1.543(5)
C29 H291 0.9900
C29 H292 0.9900
C30 H301 0.9900
C30 H302 0.9900
Cl1 C31 1.741(6)
Cl2 C31 1.748(7)
C31 H311 0.9900
C31 H312 0.9900
P1 F3 1.579(3)
P1 F4 1.589(3)
P1 F2 1.593(3)
P1 F6 1.600(3)
P1 F5 1.606(3)
P1 F1 1.606(3)

loop_
_geom_torsion_atom_site_label_1
_geom_torsion_atom_site_label_2
_geom_torsion_atom_site_label_3
_geom_torsion_atom_site_label_4
_geom_torsion
C15 Rh1 C1 C2 127.8(3)
C24 Rh1 C1 C2 -5.5(6)
C16 Rh1 C1 C2 90.2(3)
C23 Rh1 C1 C2 -136.5(4)
C4 Rh1 C1 C2 -66.0(3)
C3 Rh1 C1 C2 -29.8(2)
C5 Rh1 C1 C2 -100.8(3)
C6 Rh1 C1 C2 -129.0(4)
C15 Rh1 C1 C6 -103.2(3)
C24 Rh1 C1 C6 123.5(5)
C16 Rh1 C1 C6 -140.8(3)
C23 Rh1 C1 C6 -7.5(5)
C4 Rh1 C1 C6 63.0(3)
C2 Rh1 C1 C6 129.0(4)
C3 Rh1 C1 C6 99.2(3)
C5 Rh1 C1 C6 28.2(2)
C6 C1 C2 C3 -8.7(6)
Rh1 C1 C2 C3 57.1(4)
C6 C1 C2 Rh1 -65.8(4)
C15 Rh1 C2 C3 168.7(3)
C24 Rh1 C2 C3 48.1(3)
C16 Rh1 C2 C3 136.5(3)
C23 Rh1 C2 C3 7.5(5)
C1 Rh1 C2 C3 -129.8(4)
C4 Rh1 C2 C3 -29.7(3)
C5 Rh1 C2 C3 -65.5(3)
C6 Rh1 C2 C3 -100.0(3)
C15 Rh1 C2 C1 -61.5(3)
C24 Rh1 C2 C1 178.0(2)
C16 Rh1 C2 C1 -93.7(3)
C23 Rh1 C2 C1 137.3(4)
C4 Rh1 C2 C1 100.2(3)
C3 Rh1 C2 C1 129.8(4)
C5 Rh1 C2 C1 64.4(3)
C6 Rh1 C2 C1 29.8(2)
C1 C2 C3 C4 -0.3(6)
Rh1 C2 C3 C4 56.3(4)
C1 C2 C3 Rh1 -56.5(4)
C15 Rh1 C3 C4 -151.2(3)
C24 Rh1 C3 C4 87.2(3)
C16 Rh1 C3 C4 177.9(2)
C23 Rh1 C3 C4 53.5(3)
C1 Rh1 C3 C4 -100.0(3)
C2 Rh1 C3 C4 -130.0(4)
C5 Rh1 C3 C4 -30.0(2)
C6 Rh1 C3 C4 -64.1(3)
C15 Rh1 C3 C2 -21.1(5)
C24 Rh1 C3 C2 -142.8(3)
C16 Rh1 C3 C2 -52.1(3)
C23 Rh1 C3 C2 -176.5(3)
C1 Rh1 C3 C2 30.0(3)
C4 Rh1 C3 C2 130.0(4)
C5 Rh1 C3 C2 100.0(3)
C6 Rh1 C3 C2 65.9(3)
C2 C3 C4 C5 9.2(6)
Rh1 C3 C4 C5 65.4(4)
C2 C3 C4 Rh1 -56.2(4)
C15 Rh1 C4 C3 123.7(5)
C24 Rh1 C4 C3 -98.3(3)
C16 Rh1 C4 C3 -4.4(5)
C23 Rh1 C4 C3 -135.9(3)
C1 Rh1 C4 C3 66.5(3)
C2 Rh1 C4 C3 29.8(2)
C5 Rh1 C4 C3 128.7(4)
C6 Rh1 C4 C3 101.6(3)
C15 Rh1 C4 C5 -4.9(6)
C24 Rh1 C4 C5 133.0(2)
C16 Rh1 C4 C5 -133.0(4)
C23 Rh1 C4 C5 95.4(2)
C1 Rh1 C4 C5 -62.2(2)
C2 Rh1 C4 C5 -98.9(3)
C3 Rh1 C4 C5 -128.7(4)
C6 Rh1 C4 C5 -27.1(2)
C3 C4 C5 C6 -9.2(6)
Rh1 C4 C5 C6 52.8(4)
C3 C4 C5 C14 171.0(4)
Rh1 C4 C5 C14 -127.0(4)
C3 C4 C5 Rh1 -62.0(4)
C15 Rh1 C5 C4 178.2(2)
C24 Rh1 C5 C4 -56.0(3)
C16 Rh1 C5 C4 131.5(4)
C23 Rh1 C5 C4 -89.5(3)
C1 Rh1 C5 C4 104.1(3)
C2 Rh1 C5 C4 67.3(2)
C3 Rh1 C5 C4 30.7(2)
C6 Rh1 C5 C4 133.3(4)
C15 Rh1 C5 C6 44.9(3)
C24 Rh1 C5 C6 170.7(2)
C16 Rh1 C5 C6 -1.8(5)
C23 Rh1 C5 C6 137.2(2)
C1 Rh1 C5 C6 -29.2(2)
C4 Rh1 C5 C6 -133.3(4)
C2 Rh1 C5 C6 -66.0(2)
C3 Rh1 C5 C6 -102.6(3)
C15 Rh1 C5 C14 -70.5(5)
C24 Rh1 C5 C14 55.3(5)
C16 Rh1 C5 C14 -117.2(5)
C23 Rh1 C5 C14 21.8(4)
C1 Rh1 C5 C14 -144.6(5)
C4 Rh1 C5 C14 111.3(5)
C2 Rh1 C5 C14 178.6(5)
C3 Rh1 C5 C14 142.0(5)
C6 Rh1 C5 C14 -115.4(5)
C4 C5 C6 C1 0.4(6)
C14 C5 C6 C1 -179.8(4)
Rh1 C5 C6 C1 49.7(3)
C4 C5 C6 C12 179.5(4)
C14 C5 C6 C12 -0.7(6)
Rh1 C5 C6 C12 -131.2(4)
C4 C5 C6 Rh1 -49.3(3)
C14 C5 C6 Rh1 130.5(4)
C2 C1 C6 C5 8.5(6)
Rh1 C1 C6 C5 -53.6(3)
C2 C1 C6 C12 -170.6(4)
Rh1 C1 C6 C12 127.3(4)
C2 C1 C6 Rh1 62.1(4)
C15 Rh1 C6 C5 -145.9(2)
C24 Rh1 C6 C5 -17.2(4)
C16 Rh1 C6 C5 179.1(2)
C23 Rh1 C6 C5 -52.3(3)
C1 Rh1 C6 C5 131.2(4)
C4 Rh1 C6 C5 27.9(2)
C2 Rh1 C6 C5 100.6(3)
C3 Rh1 C6 C5 64.0(2)
C15 Rh1 C6 C1 82.9(3)
C24 Rh1 C6 C1 -148.4(3)
C16 Rh1 C6 C1 47.9(3)
C23 Rh1 C6 C1 176.5(2)
C4 Rh1 C6 C1 -103.4(3)
C2 Rh1 C6 C1 -30.7(2)
C3 Rh1 C6 C1 -67.2(3)
C5 Rh1 C6 C1 -131.2(4)
C15 Rh1 C6 C12 -30.5(4)
C24 Rh1 C6 C12 98.2(5)
C16 Rh1 C6 C12 -65.5(4)
C23 Rh1 C6 C12 63.1(4)
C1 Rh1 C6 C12 -113.4(5)
C4 Rh1 C6 C12 143.3(4)
C2 Rh1 C6 C12 -144.1(4)
C3 Rh1 C6 C12 179.4(4)
C5 Rh1 C6 C12 115.4(5)
C12 C7 C8 C9 -1.0(7)
C7 C8 C9 C10 1.0(7)
C8 C9 C10 C11 -0.5(7)
C9 C10 C11 C12 -0.1(7)
C9 C10 C11 C13 -179.2(4)
C8 C7 C12 C11 0.4(6)
C8 C7 C12 C6 177.7(4)
C10 C11 C12 C7 0.2(6)
C13 C11 C12 C7 179.2(4)
C10 C11 C12 C6 -177.3(4)
C13 C11 C12 C6 1.8(6)
C5 C6 C12 C7 -178.3(4)
C1 C6 C12 C7 0.8(6)
Rh1 C6 C12 C7 86.9(5)
C5 C6 C12 C11 -1.0(6)
C1 C6 C12 C11 178.1(4)
Rh1 C6 C12 C11 -95.8(5)
C10 C11 C13 C14 178.1(4)
C12 C11 C13 C14 -1.0(7)
C11 C13 C14 C5 -0.8(7)
C4 C5 C14 C13 -178.6(4)
C6 C5 C14 C13 1.6(6)
Rh1 C5 C14 C13 96.4(5)
C24 Rh1 C15 C16 75.3(3)
C23 Rh1 C15 C16 111.4(3)
C1 Rh1 C15 C16 -92.1(3)
C4 Rh1 C15 C16 -146.6(5)
C2 Rh1 C15 C16 -61.0(3)
C3 Rh1 C15 C16 -47.5(4)
C5 Rh1 C15 C16 -150.2(2)
C6 Rh1 C15 C16 -126.7(2)
C24 Rh1 C15 C22 -168.3(3)
C16 Rh1 C15 C22 116.4(4)
C23 Rh1 C15 C22 -132.2(3)
C1 Rh1 C15 C22 24.3(3)
C4 Rh1 C15 C22 -30.2(7)
C2 Rh1 C15 C22 55.4(4)
C3 Rh1 C15 C22 68.9(5)
C5 Rh1 C15 C22 -33.8(4)
C6 Rh1 C15 C22 -10.3(3)
C22 C15 C16 C17 -2.4(6)
Rh1 C15 C16 C17 110.9(4)
C22 C15 C16 Rh1 -113.3(4)
C24 Rh1 C16 C15 -105.0(3)
C23 Rh1 C16 C15 -70.4(3)
C1 Rh1 C16 C15 92.4(3)
C4 Rh1 C16 C15 158.5(3)
C2 Rh1 C16 C15 128.3(3)
C3 Rh1 C16 C15 155.6(2)
C5 Rh1 C16 C15 68.4(5)
C6 Rh1 C16 C15 67.3(3)
C15 Rh1 C16 C17 -120.8(4)
C24 Rh1 C16 C17 134.2(3)
C23 Rh1 C16 C17 168.8(3)
C1 Rh1 C16 C17 -28.4(3)
C4 Rh1 C16 C17 37.7(6)
C2 Rh1 C16 C17 7.5(3)
C3 Rh1 C16 C17 34.8(4)
C5 Rh1 C16 C17 -52.4(5)
C6 Rh1 C16 C17 -53.5(4)
C15 C16 C17 C18 85.5(5)
Rh1 C16 C17 C18 170.9(3)
C16 C17 C18 C19 -73.6(5)
C17 C18 C19 C20 69.7(5)
C18 C19 C20 C21 -101.2(5)
C19 C20 C21 C22 56.5(5)
C16 C15 C22 C21 -91.8(5)
Rh1 C15 C22 C21 -177.2(3)
C20 C21 C22 C15 48.4(5)
C15 Rh1 C23 C24 -104.0(3)
C16 Rh1 C23 C24 -69.1(3)
C1 Rh1 C23 C24 158.1(4)
C4 Rh1 C23 C24 92.1(3)
C2 Rh1 C23 C24 59.2(5)
C3 Rh1 C23 C24 64.3(3)
C5 Rh1 C23 C24 126.9(3)
C6 Rh1 C23 C24 153.1(2)
C15 Rh1 C23 C30 137.0(3)
C24 Rh1 C23 C30 -119.0(4)
C16 Rh1 C23 C30 171.9(3)
C1 Rh1 C23 C30 39.2(6)
C4 Rh1 C23 C30 -26.8(3)
C2 Rh1 C23 C30 -59.7(5)
C3 Rh1 C23 C30 -54.7(4)
C5 Rh1 C23 C30 7.9(3)
C6 Rh1 C23 C30 34.1(4)
C30 C23 C24 C25 -2.3(6)
Rh1 C23 C24 C25 -113.0(4)
C30 C23 C24 Rh1 110.6(4)
C15 Rh1 C24 C23 76.5(3)
C16 Rh1 C24 C23 112.5(3)
C1 Rh1 C24 C23 -150.1(5)
C4 Rh1 C24 C23 -92.6(3)
C2 Rh1 C24 C23 -154.1(3)
C3 Rh1 C24 C23 -128.1(3)
C5 Rh1 C24 C23 -64.4(3)
C6 Rh1 C24 C23 -53.7(4)
C15 Rh1 C24 C25 -165.3(3)
C16 Rh1 C24 C25 -129.2(3)
C23 Rh1 C24 C25 118.3(4)
C1 Rh1 C24 C25 -31.9(7)
C4 Rh1 C24 C25 25.7(3)
C2 Rh1 C24 C25 -35.8(4)
C3 Rh1 C24 C25 -9.8(4)
C5 Rh1 C24 C25 53.9(4)
C6 Rh1 C24 C25 64.6(5)
C23 C24 C25 C26 -90.3(5)
Rh1 C24 C25 C26 -176.3(3)
C24 C25 C26 C27 47.3(5)
C25 C26 C27 C28 56.9(6)
C26 C27 C28 C29 -99.5(5)
C27 C28 C29 C30 67.8(5)
C24 C23 C30 C29 86.9(5)
Rh1 C23 C30 C29 171.3(3)
C28 C29 C30 C23 -75.0(5)
